data_7054499
loop_
_publ_author_name
'Zou, Wen-Sheng'
'Lin, Sen'
'Li, Jia-Yuan'
'Wei, Hong-Qing'
'Zhang, Xiao-Qin'
'Shen, Dong-Xu'
'Qiao, Jun-Qin'
'Lian, Hong-Zhen'
'Xie, Dai-Qian'
'Ge, Xin'

_publ_section_title
;
 Mechanism and application of halogen bond induced fluorescence
 enhancement and iodine molecule cleavage in solution
;
_journal_issue 1
_journal_name_full 'New J. Chem.'
_journal_page_first 262
_journal_paper_doi 10.1039/C4NJ01396D
_journal_volume 39
_journal_year 2015
_chemical_formula_moiety 'C17 H19 F N3 O3, I3'
_chemical_formula_sum 'C17 H19 F I3 N3 O3'
_chemical_formula_weight 713.05
_chemical_name_systematic
;
?
;
_space_group_IT_number 2
_symmetry_cell_setting triclinic
_symmetry_space_group_name_Hall '-P 1'
_symmetry_space_group_name_H-M 'P -1'
_atom_sites_solution_hydrogens geom
_atom_sites_solution_primary direct
_atom_sites_solution_secondary difmap
_audit_creation_method SHELXL-97
_cell_angle_alpha 87.4810(10)
_cell_angle_beta 77.694(2)
_cell_angle_gamma 77.2790(10)
_cell_formula_units_Z 2
_cell_length_a 8.1001(7)
_cell_length_b 9.6437(8)
_cell_length_c 13.9228(12)
_cell_measurement_reflns_used 2361
_cell_measurement_temperature 291(2)
_cell_measurement_theta_max 26.99
_cell_measurement_theta_min 2.11
_cell_volume 1036.50(15)
_computing_cell_refinement SMART
_computing_data_collection 'SMART (Bruker, 2000)'
_computing_data_reduction 'SAINT (Bruker, 2000)'
_computing_molecular_graphics SHELXTL
_computing_publication_material SHELXTL
_computing_structure_refinement SHELXTL
_computing_structure_solution 'SHELXTL (Bruker, 2000)'
_diffrn_ambient_temperature 291(2)
_diffrn_measured_fraction_theta_full 0.982
_diffrn_measured_fraction_theta_max 0.982
_diffrn_measurement_device_type 'Bruker Smart Apex CCD'
_diffrn_measurement_method 'phi and omega scans'
_diffrn_radiation_monochromator graphite
_diffrn_radiation_source 'sealed tube'
_diffrn_radiation_type MoK\a
_diffrn_radiation_wavelength 0.71073
_diffrn_reflns_av_R_equivalents 0.0229
_diffrn_reflns_av_sigmaI/netI 0.0711
_diffrn_reflns_limit_h_max 9
_diffrn_reflns_limit_h_min -8
_diffrn_reflns_limit_k_max 11
_diffrn_reflns_limit_k_min -11
_diffrn_reflns_limit_l_max 17
_diffrn_reflns_limit_l_min -15
_diffrn_reflns_number 5717
_diffrn_reflns_theta_full 26.00
_diffrn_reflns_theta_max 26.00
_diffrn_reflns_theta_min 2.16
_exptl_absorpt_coefficient_mu 4.555
_exptl_absorpt_correction_T_max 0.4944
_exptl_absorpt_correction_T_min 0.4340
_exptl_absorpt_correction_type multi-scan
_exptl_absorpt_process_details 'SADABS; Bruker, 2000'
_exptl_crystal_colour violet
_exptl_crystal_density_diffrn 2.285
_exptl_crystal_density_method 'not measured'
_exptl_crystal_description block
_exptl_crystal_F_000 668
_exptl_crystal_size_max 0.22
_exptl_crystal_size_mid 0.18
_exptl_crystal_size_min 0.18
_refine_diff_density_max 1.091
_refine_diff_density_min -1.088
_refine_diff_density_rms 0.146
_refine_ls_extinction_method none
_refine_ls_goodness_of_fit_ref 1.044
_refine_ls_hydrogen_treatment constr
_refine_ls_matrix_type full
_refine_ls_number_parameters 244
_refine_ls_number_reflns 3996
_refine_ls_number_restraints 0
_refine_ls_restrained_S_all 1.044
_refine_ls_R_factor_all 0.0866
_refine_ls_R_factor_gt 0.0559
_refine_ls_shift/su_max 0.000
_refine_ls_shift/su_mean 0.000
_refine_ls_structure_factor_coef Fsqd
_refine_ls_weighting_details 'calc w=1/[\s^2^(Fo^2^)+(0.05P)^2^+1.22P] where P=(Fo^2^+2Fc^2^)/3'
_refine_ls_weighting_scheme calc
_refine_ls_wR_factor_gt 0.1106
_refine_ls_wR_factor_ref 0.1159
_reflns_number_gt 2436
_reflns_number_total 3996
_reflns_threshold_expression >2sigma(I)
_cod_data_source_file c4nj01396d2.cif
_cod_data_source_block a
_cod_depositor_comments
;
The following automatic conversions were performed:

'_symmetry_cell_setting' value 'Triclinic' changed to 'triclinic'
according to
/usr/data/users/saulius/crontab/automatic-downloads/rss-feeds/RSC/lib/dictionaries/cif_core.dic
dictionary named 'cif_core.dic' version 2.4.2 from 2011-04-26.

Automatic conversion script
Id: cif_fix_values 2827 2014-09-09 07:05:25Z andrius 

 Adding full bibliography for 7054499.cif.
;
_cod_original_sg_symbol_H-M 'P-1 '
_cod_database_code 7054499

loop_
_symmetry_equiv_pos_as_xyz
'x, y, z'
'-x, -y, -z'

loop_
_atom_site_label
_atom_site_type_symbol
_atom_site_fract_x
_atom_site_fract_y
_atom_site_fract_z
_atom_site_U_iso_or_equiv
_atom_site_adp_type
_atom_site_occupancy
_atom_site_symmetry_multiplicity
_atom_site_calc_flag
_atom_site_refinement_flags
C1 C 0.6523(11) 0.8100(9) -0.1686(7) 0.043(2) Uani 1 1 d .
C2 C 0.6306(10) 0.8119(8) -0.0615(6) 0.0331(17) Uani 1 1 d .
C3 C 0.7218(10) 0.9016(9) -0.0188(6) 0.0374(18) Uani 1 1 d .
C4 C 0.7046(10) 0.8905(8) 0.0856(6) 0.0354(18) Uani 1 1 d .
C5 C 0.7878(11) 0.9666(11) 0.1362(6) 0.048(2) Uani 1 1 d .
H5 H 0.8514 1.0289 0.1015 0.058 Uiso 1 1 calc R
C6 C 0.7786(11) 0.9521(8) 0.2363(6) 0.0370(18) Uani 1 1 d .
C7 C 0.6836(10) 0.8621(8) 0.2911(6) 0.0366(17) Uani 1 1 d .
C8 C 0.5910(10) 0.7903(8) 0.2443(5) 0.0326(17) Uani 1 1 d .
H8 H 0.5211 0.7335 0.2804 0.039 Uiso 1 1 calc R
C9 C 0.6039(10) 0.8042(8) 0.1430(6) 0.0323(17) Uani 1 1 d .
C10 C 0.5316(11) 0.7365(9) -0.0034(6) 0.0396(19) Uani 1 1 d .
H10 H 0.4689 0.6868 -0.0325 0.047 Uiso 1 1 calc R
C11 C 0.4028(11) 0.6427(9) 0.1513(7) 0.045(2) Uani 1 1 d .
H11 H 0.4628 0.5492 0.1705 0.054 Uiso 1 1 calc R
C12 C 0.2437(12) 0.7063(9) 0.2230(6) 0.042(2) Uani 1 1 d .
H12A H 0.2138 0.8090 0.2298 0.050 Uiso 1 1 calc R
H12B H 0.2138 0.6544 0.2831 0.050 Uiso 1 1 calc R
C13 C 0.2316(10) 0.6445(9) 0.1290(6) 0.0362(18) Uani 1 1 d .
H13A H 0.1943 0.5551 0.1322 0.043 Uiso 1 1 calc R
H13B H 0.1943 0.7097 0.0789 0.043 Uiso 1 1 calc R
C14 C 0.8380(11) 0.8092(10) 0.4250(6) 0.0416(19) Uani 1 1 d .
H14A H 0.9147 0.8686 0.3916 0.050 Uiso 1 1 calc R
H14B H 0.8906 0.7113 0.4055 0.050 Uiso 1 1 calc R
C15 C 0.8163(11) 0.8236(9) 0.5340(6) 0.0375(18) Uani 1 1 d .
H15A H 0.9275 0.7919 0.5525 0.045 Uiso 1 1 calc R
H15B H 0.7721 0.9225 0.5532 0.045 Uiso 1 1 calc R
C16 C 0.5236(11) 0.7862(11) 0.5579(6) 0.047(2) Uani 1 1 d .
H16A H 0.4747 0.8845 0.5775 0.056 Uiso 1 1 calc R
H16B H 0.4449 0.7283 0.5913 0.056 Uiso 1 1 calc R
C17 C 0.5494(12) 0.7711(8) 0.4459(6) 0.041(2) Uani 1 1 d .
H17A H 0.5912 0.6716 0.4277 0.049 Uiso 1 1 calc R
H17B H 0.4393 0.8042 0.4265 0.049 Uiso 1 1 calc R
F1 F 0.8588(6) 1.0305(5) 0.2798(3) 0.0423(11) Uani 1 1 d .
I1 I 0.78414(9) 0.41692(7) 0.51910(5) 0.0577(2) Uani 1 1 d .
I2 I 0.84743(8) 0.41178(6) 0.31370(4) 0.04389(16) Uani 1 1 d .
I3 I 0.89113(8) 0.40501(7) 0.11241(4) 0.04914(18) Uani 1 1 d .
N1 N 0.5151(8) 0.7264(7) 0.0962(5) 0.0358(15) Uani 1 1 d .
N2 N 0.6706(9) 0.8510(8) 0.3950(5) 0.0410(16) Uani 1 1 d .
N3 N 0.6963(9) 0.7382(8) 0.5846(5) 0.0454(18) Uani 1 1 d .
H3A H 0.6844 0.7461 0.6500 0.055 Uiso 1 1 calc R
H3B H 0.7390 0.6462 0.5680 0.055 Uiso 1 1 calc R
O1 O 0.5899(8) 0.7274(7) -0.2096(4) 0.0450(14) Uani 1 1 d .
O2 O 0.7425(7) 0.8973(6) -0.2202(4) 0.0411(13) Uani 1 1 d .
H2D H 0.7637 0.9621 -0.1763 0.062 Uiso 1 1 d R
O3 O 0.8014(8) 0.9876(6) -0.0697(4) 0.0438(14) Uani 1 1 d .

loop_
_atom_site_aniso_label
_atom_site_aniso_U_11
_atom_site_aniso_U_22
_atom_site_aniso_U_33
_atom_site_aniso_U_23
_atom_site_aniso_U_13
_atom_site_aniso_U_12
C1 0.040(5) 0.044(5) 0.046(5) -0.003(4) -0.009(4) -0.008(4)
C2 0.031(4) 0.038(4) 0.034(4) -0.001(3) -0.007(3) -0.015(3)
C3 0.032(4) 0.043(4) 0.034(4) 0.003(4) 0.001(3) -0.010(3)
C4 0.035(4) 0.036(4) 0.032(4) -0.006(3) -0.004(3) -0.002(3)
C5 0.040(5) 0.067(6) 0.041(5) -0.005(4) 0.001(4) -0.027(4)
C6 0.043(5) 0.032(4) 0.037(4) -0.007(3) -0.007(3) -0.010(3)
C7 0.031(4) 0.033(4) 0.041(5) 0.001(3) -0.003(3) -0.002(3)
C8 0.035(4) 0.038(4) 0.023(4) 0.008(3) 0.001(3) -0.014(3)
C9 0.032(4) 0.029(4) 0.036(4) -0.004(3) -0.015(3) 0.002(3)
C10 0.040(4) 0.044(5) 0.035(4) -0.015(4) -0.004(4) -0.012(4)
C11 0.041(5) 0.040(5) 0.058(6) 0.006(4) -0.011(4) -0.013(4)
C12 0.069(6) 0.043(5) 0.021(4) 0.010(3) -0.013(4) -0.025(4)
C13 0.042(4) 0.041(4) 0.030(4) 0.017(3) -0.012(3) -0.016(4)
C14 0.039(4) 0.054(5) 0.030(4) -0.004(4) -0.002(3) -0.010(4)
C15 0.048(5) 0.041(4) 0.030(4) -0.001(3) -0.021(4) -0.009(4)
C16 0.040(5) 0.073(6) 0.031(4) 0.009(4) -0.006(4) -0.021(4)
C17 0.068(6) 0.027(4) 0.032(4) -0.003(3) -0.008(4) -0.019(4)
F1 0.048(3) 0.058(3) 0.025(2) -0.002(2) -0.014(2) -0.017(2)
I1 0.0570(4) 0.0522(4) 0.0575(4) 0.0016(3) -0.0052(3) -0.0050(3)
I2 0.0505(3) 0.0443(3) 0.0364(3) -0.0017(2) -0.0075(2) -0.0103(2)
I3 0.0537(4) 0.0569(4) 0.0370(3) -0.0063(3) -0.0075(3) -0.0130(3)
N1 0.040(4) 0.046(4) 0.024(3) 0.000(3) -0.006(3) -0.018(3)
N2 0.047(4) 0.051(4) 0.024(3) -0.003(3) -0.001(3) -0.015(3)
N3 0.044(4) 0.045(4) 0.040(4) -0.006(3) -0.008(3) 0.005(3)
O1 0.057(4) 0.060(4) 0.027(3) 0.006(3) -0.014(3) -0.028(3)
O2 0.050(3) 0.046(3) 0.034(3) 0.004(3) -0.011(3) -0.024(3)
O3 0.058(4) 0.043(3) 0.034(3) 0.004(3) -0.003(3) -0.024(3)

loop_
_atom_type_symbol
_atom_type_description
_atom_type_scat_dispersion_real
_atom_type_scat_dispersion_imag
_atom_type_scat_source
C C 0.0033 0.0016 'International Tables Vol C Tables 4.2.6.8 and 6.1.1.4'
H H 0.0000 0.0000 'International Tables Vol C Tables 4.2.6.8 and 6.1.1.4'
N N 0.0061 0.0033 'International Tables Vol C Tables 4.2.6.8 and 6.1.1.4'
O O 0.0106 0.0060 'International Tables Vol C Tables 4.2.6.8 and 6.1.1.4'
I I -0.4742 1.8119 'International Tables Vol C Tables 4.2.6.8 and 6.1.1.4'
F F 0.0171 0.0103 'International Tables Vol C Tables 4.2.6.8 and 6.1.1.4'

loop_
_geom_angle_atom_site_label_1
_geom_angle_atom_site_label_2
_geom_angle_atom_site_label_3
_geom_angle
O1 C1 O2 121.3(8)
O1 C1 C2 121.0(7)
O2 C1 C2 117.7(7)
C10 C2 C1 122.0(7)
C10 C2 C3 120.0(7)
C1 C2 C3 118.1(7)
O3 C3 C4 122.5(8)
O3 C3 C2 122.4(8)
C4 C3 C2 115.0(7)
C5 C4 C9 116.0(7)
C5 C4 C3 121.5(7)
C9 C4 C3 122.5(7)
C6 C5 C4 122.1(8)
C6 C5 H5 119.0
C4 C5 H5 119.0
F1 C6 C5 118.6(7)
F1 C6 C7 120.5(7)
C5 C6 C7 120.9(8)
C6 C7 C8 118.8(8)
C6 C7 N2 120.5(8)
C8 C7 N2 120.6(7)
C9 C8 C7 119.6(7)
C9 C8 H8 120.2
C7 C8 H8 120.2
C8 C9 C4 122.5(7)
C8 C9 N1 118.9(7)
C4 C9 N1 118.6(7)
C2 C10 N1 124.7(7)
C2 C10 H10 117.6
N1 C10 H10 117.6
N1 C11 C12 122.3(8)
N1 C11 C13 121.3(8)
C12 C11 C13 60.5(6)
N1 C11 H11 114.2
C12 C11 H11 114.2
C13 C11 H11 114.2
C11 C12 C13 59.8(6)
C11 C12 H12A 117.8
C13 C12 H12A 117.8
C11 C12 H12B 117.8
C13 C12 H12B 117.8
H12A C12 H12B 114.9
C11 C13 C12 59.7(6)
C11 C13 H13A 117.8
C12 C13 H13A 117.8
C11 C13 H13B 117.8
C12 C13 H13B 117.8
H13A C13 H13B 114.9
N2 C14 C15 111.2(6)
N2 C14 H14A 109.4
C15 C14 H14A 109.4
N2 C14 H14B 109.4
C15 C14 H14B 109.4
H14A C14 H14B 108.0
N3 C15 C14 109.6(7)
N3 C15 H15A 109.7
C14 C15 H15A 109.7
N3 C15 H15B 109.7
C14 C15 H15B 109.7
H15A C15 H15B 108.2
N3 C16 C17 107.9(7)
N3 C16 H16A 110.1
C17 C16 H16A 110.1
N3 C16 H16B 110.1
C17 C16 H16B 110.1
H16A C16 H16B 108.4
N2 C17 C16 111.2(7)
N2 C17 H17A 109.4
C16 C17 H17A 109.4
N2 C17 H17B 109.4
C16 C17 H17B 109.4
H17A C17 H17B 108.0
I3 I2 I1 176.81(3)
C10 N1 C9 119.0(7)
C10 N1 C11 119.6(7)
C9 N1 C11 121.3(7)
C7 N2 C17 115.6(7)
C7 N2 C14 114.2(6)
C17 N2 C14 111.6(7)
C15 N3 C16 110.6(7)
C15 N3 H3A 109.5
C16 N3 H3A 109.5
C15 N3 H3B 109.5
C16 N3 H3B 109.5
H3A N3 H3B 108.1
C1 O2 H2D 109.1

loop_
_geom_bond_atom_site_label_1
_geom_bond_atom_site_label_2
_geom_bond_distance
C1 O1 1.248(10)
C1 O2 1.324(10)
C1 C2 1.464(12)
C2 C10 1.325(11)
C2 C3 1.470(11)
C3 O3 1.263(9)
C3 C4 1.431(11)
C4 C5 1.399(11)
C4 C9 1.400(11)
C5 C6 1.382(12)
C5 H5 0.9300
C6 F1 1.336(9)
C6 C7 1.383(11)
C7 C8 1.394(11)
C7 N2 1.429(11)
C8 C9 1.394(10)
C8 H8 0.9300
C9 N1 1.409(10)
C10 N1 1.366(10)
C10 H10 0.9300
C11 N1 1.428(10)
C11 C12 1.480(13)
C11 C13 1.481(11)
C11 H11 0.9800
C12 C13 1.492(11)
C12 H12A 0.9700
C12 H12B 0.9700
C13 H13A 0.9700
C13 H13B 0.9700
C14 N2 1.470(11)
C14 C15 1.500(11)
C14 H14A 0.9700
C14 H14B 0.9700
C15 N3 1.459(11)
C15 H15A 0.9700
C15 H15B 0.9700
C16 N3 1.493(11)
C16 C17 1.538(11)
C16 H16A 0.9700
C16 H16B 0.9700
C17 N2 1.431(10)
C17 H17A 0.9700
C17 H17B 0.9700
I1 I2 2.7964(10)
I2 I3 2.7508(9)
N3 H3A 0.9000
N3 H3B 0.9000
O2 H2D 0.9600

loop_
_geom_hbond_atom_site_label_D
_geom_hbond_atom_site_label_H
_geom_hbond_atom_site_label_A
_geom_hbond_distance_DH
_geom_hbond_distance_HA
_geom_hbond_distance_DA
_geom_hbond_angle_DHA
_geom_hbond_site_symmetry_A
N3 H3A O1 0.90 1.96 2.814(9) 159 1_556
N3 H3A O2 0.90 2.55 3.306(9) 142 1_556
N3 H3B I1 0.90 2.27 3.153(7) 167 .
O2 H2D O3 0.96 1.62 2.481(8) 147 .

loop_
_geom_torsion_atom_site_label_1
_geom_torsion_atom_site_label_2
_geom_torsion_atom_site_label_3
_geom_torsion_atom_site_label_4
_geom_torsion
O1 C1 C2 C10 -6.3(13)
O2 C1 C2 C10 174.7(8)
O1 C1 C2 C3 174.1(8)
O2 C1 C2 C3 -4.9(11)
C10 C2 C3 O3 -171.7(8)
C1 C2 C3 O3 7.9(12)
C10 C2 C3 C4 4.6(11)
C1 C2 C3 C4 -175.8(7)
O3 C3 C4 C5 -5.4(12)
C2 C3 C4 C5 178.3(8)
O3 C3 C4 C9 174.3(8)
C2 C3 C4 C9 -2.0(11)
C9 C4 C5 C6 3.2(13)
C3 C4 C5 C6 -177.1(8)
C4 C5 C6 F1 -178.7(8)
C4 C5 C6 C7 -0.9(14)
F1 C6 C7 C8 175.2(7)
C5 C6 C7 C8 -2.7(12)
F1 C6 C7 N2 -0.3(12)
C5 C6 C7 N2 -178.1(8)
C6 C7 C8 C9 3.7(12)
N2 C7 C8 C9 179.1(7)
C7 C8 C9 C4 -1.3(11)
C7 C8 C9 N1 177.5(7)
C5 C4 C9 C8 -2.1(11)
C3 C4 C9 C8 178.2(7)
C5 C4 C9 N1 179.2(7)
C3 C4 C9 N1 -0.6(11)
C1 C2 C10 N1 175.5(8)
C3 C2 C10 N1 -4.9(13)
N1 C11 C12 C13 110.4(9)
N1 C11 C13 C12 -112.0(9)
N2 C14 C15 N3 57.1(9)
N3 C16 C17 N2 -57.5(10)
C2 C10 N1 C9 2.1(12)
C2 C10 N1 C11 179.4(8)
C8 C9 N1 C10 -178.0(7)
C4 C9 N1 C10 0.7(11)
C8 C9 N1 C11 4.7(11)
C4 C9 N1 C11 -176.5(7)
C12 C11 N1 C10 -113.7(9)
C13 C11 N1 C10 -41.0(12)
C12 C11 N1 C9 63.6(11)
C13 C11 N1 C9 136.3(8)
C6 C7 N2 C17 171.3(8)
C8 C7 N2 C17 -4.1(11)
C6 C7 N2 C14 -57.2(10)
C8 C7 N2 C14 127.4(8)
C16 C17 N2 C7 -170.7(7)
C16 C17 N2 C14 56.6(9)
C15 C14 N2 C7 170.4(7)
C15 C14 N2 C17 -56.2(9)
C14 C15 N3 C16 -59.9(9)
C17 C16 N3 C15 59.2(9)
